data_7054956
loop_
_publ_author_name
'Salah, Abderrahmen'
'Corpet, Martin'
'ul-Hassan Khan, Najm'
'Zargarian, Davit'
'Spasyuk, Denis M.'

_publ_section_title
;
 Synthesis of unsymmetrical 5,6-POCOP&#x2032;-type pincer complexes of
 nickel(ii): impact of nickelacycle size on structures and spectroscopic
 properties
;
_journal_issue 8
_journal_name_full 'New J. Chem.'
_journal_page_first 6649
_journal_paper_doi 10.1039/C5NJ00807G
_journal_volume 39
_journal_year 2015
_chemical_formula_moiety 'C21 H36 N Ni O2 P2, C24 H20 B'
_chemical_formula_sum 'C45 H56 B N Ni O2 P2'
_chemical_formula_weight 774.37
_chemical_name_systematic
; 
 ? 
;
_space_group_IT_number 61
_symmetry_cell_setting orthorhombic
_symmetry_space_group_name_Hall '-P 2ac 2ab'
_symmetry_space_group_name_H-M 'P b c a'
_atom_sites_solution_hydrogens geom
_atom_sites_solution_primary direct
_atom_sites_solution_secondary difmap
_audit_creation_method SHELXL-97
_audit_update_record
;
2015-03-05 deposited with the CCDC.
2015-06-23 downloaded from the CCDC.
;
_cell_angle_alpha 90.00
_cell_angle_beta 90.00
_cell_angle_gamma 90.00
_cell_formula_units_Z 8
_cell_length_a 19.7665(4)
_cell_length_b 17.7155(4)
_cell_length_c 23.8071(6)
_cell_measurement_reflns_used 9086
_cell_measurement_temperature 150(2)
_cell_measurement_theta_max 67.51
_cell_measurement_theta_min 3.11
_cell_volume 8336.6(3)
_computing_cell_refinement 'Bruker SAINT'
_computing_data_collection 'Bruker APEX2'
_computing_data_reduction 'Bruker SAINT'
_computing_molecular_graphics 'Platon Ortep'
_computing_publication_material 'LinXTL v.  3.8.1'
_computing_structure_refinement 'SHELXL97 (Sheldrick, 2008)'
_computing_structure_solution 'SHELXS97 (Sheldrick, 2008)'
_diffrn_ambient_temperature 150
_diffrn_detector_area_resol_mean 8.3
_diffrn_measured_fraction_theta_full 0.995
_diffrn_measured_fraction_theta_max 0.995
_diffrn_measurement_device_type 'Bruker Microstar'
_diffrn_measurement_method '\f and \w scans'
_diffrn_radiation_monochromator 'Helios optics'
_diffrn_radiation_source 'Rotating Anode'
_diffrn_radiation_type CuK\a
_diffrn_radiation_wavelength 1.54178
_diffrn_reflns_av_R_equivalents 0.0567
_diffrn_reflns_av_sigmaI/netI 0.0163
_diffrn_reflns_limit_h_max 23
_diffrn_reflns_limit_h_min -23
_diffrn_reflns_limit_k_max 21
_diffrn_reflns_limit_k_min -21
_diffrn_reflns_limit_l_max 27
_diffrn_reflns_limit_l_min -28
_diffrn_reflns_number 125294
_diffrn_reflns_theta_full 67.92
_diffrn_reflns_theta_max 67.92
_diffrn_reflns_theta_min 3.71
_exptl_absorpt_coefficient_mu 1.672
_exptl_absorpt_correction_T_max 0.814
_exptl_absorpt_correction_T_min 0.800
_exptl_absorpt_correction_type multi-scan
_exptl_absorpt_process_details 'Sadabs (Sheldrick, 1996)'
_exptl_crystal_colour Yellow
_exptl_crystal_density_diffrn 1.234
_exptl_crystal_density_meas ?
_exptl_crystal_density_method 'not measured'
_exptl_crystal_description Block
_exptl_crystal_F_000 3296
_exptl_crystal_size_max 0.13
_exptl_crystal_size_mid 0.12
_exptl_crystal_size_min 0.12
_refine_diff_density_max 0.479
_refine_diff_density_min -0.382
_refine_diff_density_rms 0.047
_refine_ls_extinction_method none
_refine_ls_goodness_of_fit_ref 1.104
_refine_ls_hydrogen_treatment constr
_refine_ls_matrix_type full
_refine_ls_number_parameters 478
_refine_ls_number_reflns 7539
_refine_ls_number_restraints 0
_refine_ls_restrained_S_all 1.104
_refine_ls_R_factor_all 0.0380
_refine_ls_R_factor_gt 0.0371
_refine_ls_shift/su_max 0.001
_refine_ls_shift/su_mean 0.000
_refine_ls_structure_factor_coef Fsqd
_refine_ls_weighting_details 'calc w=1/[\s^2^(Fo^2^)+(0.0488P)^2^+4.3462P] where P=(Fo^2^+2Fc^2^)/3'
_refine_ls_weighting_scheme calc
_refine_ls_wR_factor_gt 0.0979
_refine_ls_wR_factor_ref 0.0985
_reflns_number_gt 7253
_reflns_number_total 7539
_reflns_threshold_expression >2sigma(I)
_cod_data_source_file c5nj00807g2.cif
_cod_data_source_block dens
_cod_depositor_comments
;
The following automatic conversions were performed:

'_symmetry_cell_setting' value 'Orthorhombic' changed to
'orthorhombic' according to
/usr/data/users/saulius/crontab/automatic-downloads/rss-feeds/RSC/lib/dictionaries/cif_core.dic
dictionary named 'cif_core.dic' version 2.4.2 from 2011-04-26.

'_exptl_crystal_density_meas' value 'not measured' was changed to '?'
- the value is perceived as not measured.

Automatic conversion script
Id: cif_fix_values 3271 2015-04-21 07:52:19Z andrius 

 Adding full bibliography for 7054953--7054957.cif.
;
_cod_original_sg_symbol_H-M Pbca
_cod_database_code 7054956

loop_
_symmetry_equiv_pos_as_xyz
'x, y, z'
'-x+1/2, -y, z+1/2'
'-x, y+1/2, -z+1/2'
'x+1/2, -y+1/2, -z'
'-x, -y, -z'
'x-1/2, y, -z-1/2'
'x, -y-1/2, z-1/2'
'-x-1/2, y-1/2, z'

loop_
_atom_site_label
_atom_site_type_symbol
_atom_site_fract_x
_atom_site_fract_y
_atom_site_fract_z
_atom_site_U_iso_or_equiv
_atom_site_adp_type
_atom_site_occupancy
_atom_site_symmetry_multiplicity
_atom_site_calc_flag
_atom_site_refinement_flags
Ni1 Ni 0.222045(13) 0.459581(16) 0.095830(11) 0.02771(9) Uani 1 1 d .
P1 P 0.26421(2) 0.41669(2) 0.174787(17) 0.02794(11) Uani 1 1 d .
P2 P 0.17054(2) 0.48204(2) 0.017775(16) 0.02841(11) Uani 1 1 d .
O1 O 0.09913(6) 0.43699(8) 0.02217(5) 0.0373(3) Uani 1 1 d .
O2 O 0.21301(6) 0.41600(8) 0.22722(5) 0.0363(3) Uani 1 1 d .
N1 N 0.30809(7) 0.48077(9) 0.06600(6) 0.0347(3) Uani 1 1 d .
B1 B 0.05904(10) 0.64626(11) 0.34740(8) 0.0306(4) Uani 1 1 d .
C1 C 0.13123(8) 0.43981(9) 0.12026(7) 0.0277(3) Uani 1 1 d .
C2 C 0.08222(8) 0.42617(10) 0.07897(7) 0.0314(4) Uani 1 1 d .
C3 C 0.01621(9) 0.40560(11) 0.09014(8) 0.0367(4) Uani 1 1 d .
H3 H -0.0144 0.3942 0.0606 0.044 Uiso 1 1 calc R
C4 C -0.00386(9) 0.40205(10) 0.14550(8) 0.0356(4) Uani 1 1 d .
H4 H -0.0489 0.3876 0.1544 0.043 Uiso 1 1 calc R
C5 C 0.04094(9) 0.41927(9) 0.18813(7) 0.0312(4) Uani 1 1 d .
H5 H 0.0261 0.4180 0.2261 0.037 Uiso 1 1 calc R
C6 C 0.10770(8) 0.43845(9) 0.17587(7) 0.0284(3) Uani 1 1 d .
C7 C 0.15240(9) 0.46107(11) 0.22408(7) 0.0344(4) Uani 1 1 d .
H7A H 0.1651 0.5148 0.2198 0.041 Uiso 1 1 calc R
H7B H 0.1268 0.4558 0.2596 0.041 Uiso 1 1 calc R
C8 C 0.28893(10) 0.31740(11) 0.17217(9) 0.0394(4) Uani 1 1 d .
H8 H 0.3021 0.3015 0.2110 0.047 Uiso 1 1 calc R
C9 C 0.22846(12) 0.26967(12) 0.15401(11) 0.0551(6) Uani 1 1 d .
H9A H 0.2156 0.2831 0.1155 0.083 Uiso 1 1 calc R
H9B H 0.1903 0.2792 0.1793 0.083 Uiso 1 1 calc R
H9C H 0.2407 0.2161 0.1555 0.083 Uiso 1 1 calc R
C10 C 0.34949(13) 0.30432(13) 0.13344(12) 0.0641(7) Uani 1 1 d .
H10A H 0.3618 0.2507 0.1340 0.096 Uiso 1 1 calc R
H10B H 0.3879 0.3346 0.1465 0.096 Uiso 1 1 calc R
H10C H 0.3376 0.3193 0.0951 0.096 Uiso 1 1 calc R
C11 C 0.33766(9) 0.46931(10) 0.20034(8) 0.0347(4) Uani 1 1 d .
H11 H 0.3736 0.4660 0.1709 0.042 Uiso 1 1 calc R
C12 C 0.31954(11) 0.55231(12) 0.20720(11) 0.0520(5) Uani 1 1 d .
H12A H 0.2865 0.5579 0.2376 0.078 Uiso 1 1 calc R
H12B H 0.3000 0.5713 0.1721 0.078 Uiso 1 1 calc R
H12C H 0.3604 0.5811 0.2163 0.078 Uiso 1 1 calc R
C13 C 0.36712(11) 0.43707(14) 0.25456(9) 0.0525(5) Uani 1 1 d .
H13A H 0.4049 0.4687 0.2671 0.079 Uiso 1 1 calc R
H13B H 0.3834 0.3856 0.2478 0.079 Uiso 1 1 calc R
H13C H 0.3320 0.4362 0.2836 0.079 Uiso 1 1 calc R
C14 C 0.14942(10) 0.58079(11) 0.00408(8) 0.0397(4) Uani 1 1 d .
H14 H 0.1319 0.5849 -0.0352 0.048 Uiso 1 1 calc R
C15 C 0.09403(13) 0.60796(13) 0.04441(9) 0.0549(6) Uani 1 1 d .
H15A H 0.1112 0.6068 0.0830 0.082 Uiso 1 1 calc R
H15B H 0.0546 0.5747 0.0413 0.082 Uiso 1 1 calc R
H15C H 0.0809 0.6597 0.0346 0.082 Uiso 1 1 calc R
C16 C 0.21347(12) 0.62899(12) 0.00882(10) 0.0527(5) Uani 1 1 d .
H16A H 0.2031 0.6811 -0.0021 0.079 Uiso 1 1 calc R
H16B H 0.2484 0.6086 -0.0161 0.079 Uiso 1 1 calc R
H16C H 0.2298 0.6281 0.0477 0.079 Uiso 1 1 calc R
C17 C 0.20661(9) 0.44227(11) -0.04611(7) 0.0352(4) Uani 1 1 d .
H17 H 0.2491 0.4708 -0.0545 0.042 Uiso 1 1 calc R
C18 C 0.16058(13) 0.44964(15) -0.09712(8) 0.0569(6) Uani 1 1 d .
H18A H 0.1813 0.4240 -0.1293 0.085 Uiso 1 1 calc R
H18B H 0.1542 0.5032 -0.1061 0.085 Uiso 1 1 calc R
H18C H 0.1167 0.4265 -0.0888 0.085 Uiso 1 1 calc R
C19 C 0.22648(11) 0.35995(12) -0.03529(9) 0.0476(5) Uani 1 1 d .
H19A H 0.1859 0.3305 -0.0264 0.071 Uiso 1 1 calc R
H19B H 0.2581 0.3576 -0.0037 0.071 Uiso 1 1 calc R
H19C H 0.2481 0.3391 -0.0689 0.071 Uiso 1 1 calc R
C20 C 0.35894(8) 0.49395(10) 0.04561(7) 0.0322(4) Uani 1 1 d .
C21 C 0.42370(9) 0.50928(11) 0.01978(8) 0.0383(4) Uani 1 1 d .
H21A H 0.4555 0.4688 0.0292 0.057 Uiso 1 1 calc R
H21B H 0.4413 0.5575 0.0337 0.057 Uiso 1 1 calc R
H21C H 0.4182 0.5120 -0.0211 0.057 Uiso 1 1 calc R
C22 C 0.07462(9) 0.55599(9) 0.35725(7) 0.0301(3) Uani 1 1 d .
C23 C 0.02248(9) 0.50306(10) 0.35246(8) 0.0390(4) Uani 1 1 d .
H23 H -0.0215 0.5205 0.3430 0.047 Uiso 1 1 calc R
C24 C 0.03199(11) 0.42652(11) 0.36081(9) 0.0440(5) Uani 1 1 d .
H24 H -0.0050 0.3927 0.3569 0.053 Uiso 1 1 calc R
C25 C 0.09515(11) 0.39906(10) 0.37486(8) 0.0408(4) Uani 1 1 d .
H25 H 0.1020 0.3465 0.3804 0.049 Uiso 1 1 calc R
C26 C 0.14794(11) 0.44905(11) 0.38069(8) 0.0405(4) Uani 1 1 d .
H26 H 0.1917 0.4310 0.3904 0.049 Uiso 1 1 calc R
C27 C 0.13744(10) 0.52607(10) 0.37241(7) 0.0345(4) Uani 1 1 d .
H27 H 0.1745 0.5596 0.3773 0.041 Uiso 1 1 calc R
C28 C 0.12960(9) 0.69507(9) 0.34269(7) 0.0308(4) Uani 1 1 d .
C29 C 0.18142(10) 0.67218(11) 0.30625(8) 0.0390(4) Uani 1 1 d .
H29 H 0.1752 0.6272 0.2852 0.047 Uiso 1 1 calc R
C30 C 0.24111(11) 0.71178(11) 0.29946(8) 0.0433(4) Uani 1 1 d .
H30 H 0.2752 0.6930 0.2750 0.052 Uiso 1 1 calc R
C31 C 0.25138(10) 0.77873(11) 0.32818(8) 0.0413(4) Uani 1 1 d .
H31 H 0.2921 0.8065 0.3236 0.050 Uiso 1 1 calc R
C32 C 0.20127(10) 0.80404(10) 0.36355(8) 0.0394(4) Uani 1 1 d .
H32 H 0.2072 0.8503 0.3831 0.047 Uiso 1 1 calc R
C33 C 0.14200(9) 0.76277(9) 0.37101(7) 0.0340(4) Uani 1 1 d .
H33 H 0.1087 0.7813 0.3963 0.041 Uiso 1 1 calc R
C34 C 0.01411(9) 0.67196(9) 0.40246(7) 0.0319(4) Uani 1 1 d .
C35 C -0.05524(10) 0.68704(11) 0.40173(8) 0.0429(4) Uani 1 1 d .
H35 H -0.0789 0.6829 0.3671 0.052 Uiso 1 1 calc R
C36 C -0.09119(12) 0.70791(13) 0.44981(10) 0.0556(6) Uani 1 1 d .
H36 H -0.1383 0.7179 0.4473 0.067 Uiso 1 1 calc R
C37 C -0.05877(13) 0.71412(12) 0.50081(9) 0.0532(5) Uani 1 1 d .
H37 H -0.0829 0.7296 0.5333 0.064 Uiso 1 1 calc R
C38 C 0.00924(11) 0.69760(11) 0.50395(8) 0.0444(5) Uani 1 1 d .
H38 H 0.0321 0.7002 0.5390 0.053 Uiso 1 1 calc R
C39 C 0.04428(10) 0.67705(10) 0.45568(8) 0.0363(4) Uani 1 1 d .
H39 H 0.0911 0.6659 0.4589 0.044 Uiso 1 1 calc R
C40 C 0.01950(9) 0.65988(10) 0.28750(8) 0.0335(4) Uani 1 1 d .
C41 C -0.01422(12) 0.72785(11) 0.27636(9) 0.0473(5) Uani 1 1 d .
H41 H -0.0158 0.7652 0.3050 0.057 Uiso 1 1 calc R
C42 C -0.04525(14) 0.74288(12) 0.22548(10) 0.0597(6) Uani 1 1 d .
H42 H -0.0681 0.7895 0.2201 0.072 Uiso 1 1 calc R
C43 C -0.04324(14) 0.69046(13) 0.18238(9) 0.0584(6) Uani 1 1 d .
H43 H -0.0644 0.7006 0.1473 0.070 Uiso 1 1 calc R
C44 C -0.00980(12) 0.62318(12) 0.19154(9) 0.0503(5) Uani 1 1 d .
H44 H -0.0074 0.5866 0.1624 0.060 Uiso 1 1 calc R
C45 C 0.02030(10) 0.60866(11) 0.24301(8) 0.0398(4) Uani 1 1 d .
H45 H 0.0425 0.5616 0.2482 0.048 Uiso 1 1 calc R

loop_
_atom_site_aniso_label
_atom_site_aniso_U_11
_atom_site_aniso_U_22
_atom_site_aniso_U_33
_atom_site_aniso_U_23
_atom_site_aniso_U_13
_atom_site_aniso_U_12
Ni1 0.02069(15) 0.04037(18) 0.02207(16) 0.00419(11) 0.00049(10) -0.00317(11)
P1 0.0241(2) 0.0341(2) 0.0256(2) 0.00205(16) -0.00204(15) -0.00068(16)
P2 0.0266(2) 0.0388(2) 0.0198(2) 0.00123(16) 0.00026(15) -0.00095(17)
O1 0.0293(6) 0.0600(8) 0.0226(6) -0.0026(5) 0.0008(5) -0.0094(6)
O2 0.0299(6) 0.0505(7) 0.0285(6) 0.0047(5) -0.0007(5) 0.0032(5)
N1 0.0266(7) 0.0471(9) 0.0303(8) 0.0058(6) 0.0002(6) -0.0013(6)
B1 0.0342(10) 0.0267(9) 0.0311(10) -0.0008(7) -0.0044(8) 0.0003(7)
C1 0.0246(8) 0.0297(8) 0.0287(8) -0.0015(6) 0.0013(6) -0.0023(6)
C2 0.0293(8) 0.0383(9) 0.0267(8) -0.0013(7) 0.0020(7) -0.0020(7)
C3 0.0268(8) 0.0484(10) 0.0350(9) -0.0045(8) -0.0021(7) -0.0050(7)
C4 0.0292(8) 0.0390(9) 0.0385(9) -0.0021(8) 0.0070(7) -0.0037(7)
C5 0.0305(8) 0.0313(8) 0.0318(9) 0.0005(7) 0.0059(7) -0.0004(7)
C6 0.0298(8) 0.0278(8) 0.0277(8) 0.0007(6) 0.0018(6) 0.0006(6)
C7 0.0305(9) 0.0441(10) 0.0286(9) -0.0008(7) 0.0011(7) 0.0024(7)
C8 0.0378(10) 0.0360(9) 0.0444(11) 0.0015(8) 0.0002(8) 0.0013(8)
C9 0.0610(14) 0.0395(11) 0.0647(15) -0.0013(10) -0.0087(11) -0.0104(10)
C10 0.0574(14) 0.0468(12) 0.0881(19) -0.0102(12) 0.0215(13) 0.0067(10)
C11 0.0284(8) 0.0411(9) 0.0345(9) 0.0011(7) -0.0053(7) -0.0037(7)
C12 0.0464(12) 0.0435(11) 0.0661(14) -0.0091(10) -0.0097(10) -0.0055(9)
C13 0.0457(11) 0.0664(13) 0.0453(12) 0.0070(10) -0.0196(9) -0.0106(10)
C14 0.0471(11) 0.0437(10) 0.0284(9) 0.0043(8) -0.0033(8) 0.0067(8)
C15 0.0672(14) 0.0526(12) 0.0449(12) 0.0011(10) 0.0062(10) 0.0224(11)
C16 0.0692(14) 0.0411(11) 0.0477(12) 0.0054(9) -0.0066(10) -0.0055(10)
C17 0.0361(9) 0.0442(10) 0.0255(8) -0.0016(7) 0.0062(7) -0.0037(8)
C18 0.0669(15) 0.0781(16) 0.0258(10) -0.0105(10) -0.0036(9) 0.0070(12)
C19 0.0569(12) 0.0440(11) 0.0419(11) -0.0070(9) 0.0097(9) 0.0015(9)
C20 0.0280(8) 0.0382(9) 0.0305(9) 0.0031(7) 0.0006(7) -0.0020(7)
C21 0.0283(9) 0.0474(10) 0.0391(10) -0.0009(8) 0.0088(7) -0.0048(8)
C22 0.0371(9) 0.0289(8) 0.0242(8) -0.0002(6) 0.0008(7) 0.0017(7)
C23 0.0345(9) 0.0341(9) 0.0484(11) 0.0006(8) 0.0040(8) 0.0000(7)
C24 0.0491(11) 0.0310(9) 0.0519(12) -0.0016(8) 0.0117(9) -0.0084(8)
C25 0.0647(12) 0.0263(8) 0.0313(9) 0.0007(7) 0.0036(9) 0.0057(8)
C26 0.0531(11) 0.0367(9) 0.0318(9) -0.0030(7) -0.0102(8) 0.0120(8)
C27 0.0426(10) 0.0310(8) 0.0299(9) -0.0029(7) -0.0092(7) 0.0021(7)
C28 0.0373(9) 0.0287(8) 0.0265(8) 0.0041(6) -0.0059(7) -0.0005(7)
C29 0.0475(11) 0.0364(9) 0.0330(9) -0.0046(7) 0.0013(8) -0.0066(8)
C30 0.0474(11) 0.0444(11) 0.0380(10) -0.0011(8) 0.0085(8) -0.0047(9)
C31 0.0447(10) 0.0418(10) 0.0374(10) 0.0050(8) -0.0016(8) -0.0128(8)
C32 0.0498(11) 0.0312(9) 0.0372(10) -0.0017(7) -0.0035(8) -0.0068(8)
C33 0.0389(9) 0.0298(8) 0.0333(9) 0.0010(7) -0.0034(7) 0.0003(7)
C34 0.0380(9) 0.0222(8) 0.0354(9) 0.0016(6) -0.0026(7) 0.0009(7)
C35 0.0416(10) 0.0432(10) 0.0440(11) 0.0040(8) -0.0034(8) 0.0100(8)
C36 0.0486(12) 0.0591(13) 0.0592(14) 0.0103(11) 0.0085(10) 0.0230(10)
C37 0.0724(15) 0.0441(11) 0.0432(11) 0.0060(9) 0.0155(11) 0.0183(10)
C38 0.0648(13) 0.0342(9) 0.0340(10) 0.0011(8) 0.0015(9) -0.0013(9)
C39 0.0416(10) 0.0313(9) 0.0360(9) 0.0030(7) -0.0021(8) -0.0028(7)
C40 0.0374(9) 0.0294(8) 0.0338(9) 0.0013(7) -0.0065(7) -0.0029(7)
C41 0.0718(14) 0.0286(9) 0.0416(11) -0.0022(8) -0.0178(10) 0.0054(9)
C42 0.0909(17) 0.0349(10) 0.0532(13) 0.0046(9) -0.0280(12) 0.0092(11)
C43 0.0837(17) 0.0499(12) 0.0416(11) 0.0049(9) -0.0294(11) 0.0014(12)
C44 0.0667(14) 0.0458(11) 0.0384(10) -0.0078(9) -0.0143(10) 0.0018(10)
C45 0.0456(10) 0.0361(9) 0.0375(10) -0.0028(8) -0.0081(8) 0.0038(8)

loop_
_atom_type_symbol
_atom_type_description
_atom_type_scat_dispersion_real
_atom_type_scat_dispersion_imag
_atom_type_scat_source
C C 0.0181 0.0091 'International Tables Vol C Tables 4.2.6.8 and 6.1.1.4'
H H 0.0000 0.0000 'International Tables Vol C Tables 4.2.6.8 and 6.1.1.4'
N N 0.0311 0.0180 'International Tables Vol C Tables 4.2.6.8 and 6.1.1.4'
O O 0.0492 0.0322 'International Tables Vol C Tables 4.2.6.8 and 6.1.1.4'
P P 0.2955 0.4335 'International Tables Vol C Tables 4.2.6.8 and 6.1.1.4'
Ni Ni -3.0029 0.5091 'International Tables Vol C Tables 4.2.6.8 and 6.1.1.4'
B B 0.0090 0.0039 'International Tables Vol C Tables 4.2.6.8 and 6.1.1.4'

loop_
_geom_angle_atom_site_label_1
_geom_angle_atom_site_label_2
_geom_angle_atom_site_label_3
_geom_angle
N1 Ni1 C1 175.27(7)
N1 Ni1 P2 93.71(5)
C1 Ni1 P2 81.56(5)
N1 Ni1 P1 92.82(5)
C1 Ni1 P1 91.87(5)
P2 Ni1 P1 169.30(2)
O2 P1 C8 100.81(8)
O2 P1 C11 104.20(8)
C8 P1 C11 106.84(9)
O2 P1 Ni1 115.42(5)
C8 P1 Ni1 113.97(7)
C11 P1 Ni1 114.22(6)
O1 P2 C17 101.77(8)
O1 P2 C14 106.45(8)
C17 P2 C14 108.09(9)
O1 P2 Ni1 105.31(5)
C17 P2 Ni1 117.61(6)
C14 P2 Ni1 115.99(6)
C2 O1 P2 109.60(10)
C7 O2 P1 118.61(11)
C20 N1 Ni1 176.93(15)
C40 B1 C28 105.48(14)
C40 B1 C22 110.81(14)
C28 B1 C22 111.21(14)
C40 B1 C34 113.17(14)
C28 B1 C34 111.48(14)
C22 B1 C34 104.83(13)
C2 C1 C6 115.45(15)
C2 C1 Ni1 117.75(12)
C6 C1 Ni1 126.80(12)
C3 C2 C1 124.33(16)
C3 C2 O1 116.48(15)
C1 C2 O1 119.12(14)
C4 C3 C2 117.93(16)
C4 C3 H3 121.0
C2 C3 H3 121.0
C3 C4 C5 120.54(16)
C3 C4 H4 119.7
C5 C4 H4 119.7
C4 C5 C6 120.48(16)
C4 C5 H5 119.8
C6 C5 H5 119.8
C5 C6 C1 121.03(15)
C5 C6 C7 117.51(15)
C1 C6 C7 121.39(15)
O2 C7 C6 112.37(14)
O2 C7 H7A 109.1
C6 C7 H7A 109.1
O2 C7 H7B 109.1
C6 C7 H7B 109.1
H7A C7 H7B 107.9
C9 C8 C10 110.99(19)
C9 C8 P1 109.48(14)
C10 C8 P1 112.08(14)
C9 C8 H8 108.0
C10 C8 H8 108.0
P1 C8 H8 108.0
C8 C9 H9A 109.5
C8 C9 H9B 109.5
H9A C9 H9B 109.5
C8 C9 H9C 109.5
H9A C9 H9C 109.5
H9B C9 H9C 109.5
C8 C10 H10A 109.5
C8 C10 H10B 109.5
H10A C10 H10B 109.5
C8 C10 H10C 109.5
H10A C10 H10C 109.5
H10B C10 H10C 109.5
C12 C11 C13 111.12(17)
C12 C11 P1 109.95(13)
C13 C11 P1 113.15(13)
C12 C11 H11 107.5
C13 C11 H11 107.5
P1 C11 H11 107.5
C11 C12 H12A 109.5
C11 C12 H12B 109.5
H12A C12 H12B 109.5
C11 C12 H12C 109.5
H12A C12 H12C 109.5
H12B C12 H12C 109.5
C11 C13 H13A 109.5
C11 C13 H13B 109.5
H13A C13 H13B 109.5
C11 C13 H13C 109.5
H13A C13 H13C 109.5
H13B C13 H13C 109.5
C16 C14 C15 111.66(18)
C16 C14 P2 109.37(14)
C15 C14 P2 110.59(14)
C16 C14 H14 108.4
C15 C14 H14 108.4
P2 C14 H14 108.4
C14 C15 H15A 109.5
C14 C15 H15B 109.5
H15A C15 H15B 109.5
C14 C15 H15C 109.5
H15A C15 H15C 109.5
H15B C15 H15C 109.5
C14 C16 H16A 109.5
C14 C16 H16B 109.5
H16A C16 H16B 109.5
C14 C16 H16C 109.5
H16A C16 H16C 109.5
H16B C16 H16C 109.5
C18 C17 C19 111.64(17)
C18 C17 P2 113.50(14)
C19 C17 P2 109.15(13)
C18 C17 H17 107.4
C19 C17 H17 107.4
P2 C17 H17 107.4
C17 C18 H18A 109.5
C17 C18 H18B 109.5
H18A C18 H18B 109.5
C17 C18 H18C 109.5
H18A C18 H18C 109.5
H18B C18 H18C 109.5
C17 C19 H19A 109.5
C17 C19 H19B 109.5
H19A C19 H19B 109.5
C17 C19 H19C 109.5
H19A C19 H19C 109.5
H19B C19 H19C 109.5
N1 C20 C21 179.0(2)
C20 C21 H21A 109.5
C20 C21 H21B 109.5
H21A C21 H21B 109.5
C20 C21 H21C 109.5
H21A C21 H21C 109.5
H21B C21 H21C 109.5
C27 C22 C23 114.94(16)
C27 C22 B1 124.88(15)
C23 C22 B1 120.15(15)
C24 C23 C22 123.07(18)
C24 C23 H23 118.5
C22 C23 H23 118.5
C25 C24 C23 120.19(18)
C25 C24 H24 119.9
C23 C24 H24 119.9
C26 C25 C24 118.91(17)
C26 C25 H25 120.5
C24 C25 H25 120.5
C25 C26 C27 120.19(18)
C25 C26 H26 119.9
C27 C26 H26 119.9
C26 C27 C22 122.68(17)
C26 C27 H27 118.7
C22 C27 H27 118.7
C33 C28 C29 114.75(16)
C33 C28 B1 124.53(16)
C29 C28 B1 120.63(15)
C30 C29 C28 123.30(17)
C30 C29 H29 118.4
C28 C29 H29 118.4
C29 C30 C31 120.16(19)
C29 C30 H30 119.9
C31 C30 H30 119.9
C32 C31 C30 118.44(18)
C32 C31 H31 120.8
C30 C31 H31 120.8
C31 C32 C33 120.86(17)
C31 C32 H32 119.6
C33 C32 H32 119.6
C32 C33 C28 122.46(17)
C32 C33 H33 118.8
C28 C33 H33 118.8
C35 C34 C39 114.59(17)
C35 C34 B1 124.88(16)
C39 C34 B1 120.47(16)
C34 C35 C36 122.64(19)
C34 C35 H35 118.7
C36 C35 H35 118.7
C37 C36 C35 120.5(2)
C37 C36 H36 119.8
C35 C36 H36 119.8
C36 C37 C38 119.0(2)
C36 C37 H37 120.5
C38 C37 H37 120.5
C37 C38 C39 119.8(2)
C37 C38 H38 120.1
C39 C38 H38 120.1
C38 C39 C34 123.47(18)
C38 C39 H39 118.3
C34 C39 H39 118.3
C45 C40 C41 114.88(16)
C45 C40 B1 123.91(16)
C41 C40 B1 121.08(16)
C42 C41 C40 122.81(19)
C42 C41 H41 118.6
C40 C41 H41 118.6
C41 C42 C43 120.5(2)
C41 C42 H42 119.8
C43 C42 H42 119.8
C44 C43 C42 118.42(19)
C44 C43 H43 120.8
C42 C43 H43 120.8
C43 C44 C45 120.35(19)
C43 C44 H44 119.8
C45 C44 H44 119.8
C44 C45 C40 123.07(18)
C44 C45 H45 118.5
C40 C45 H45 118.5

loop_
_geom_bond_atom_site_label_1
_geom_bond_atom_site_label_2
_geom_bond_distance
Ni1 N1 1.8811(15)
Ni1 C1 1.9191(16)
Ni1 P2 2.1559(5)
Ni1 P1 2.1921(5)
P1 O2 1.6070(13)
P1 C8 1.8268(19)
P1 C11 1.8294(17)
P2 O1 1.6248(12)
P2 C17 1.8214(17)
P2 C14 1.8279(19)
O1 C2 1.406(2)
O2 C7 1.442(2)
N1 C20 1.140(2)
B1 C40 1.644(3)
B1 C28 1.645(3)
B1 C22 1.645(2)
B1 C34 1.648(3)
C1 C2 1.401(2)
C1 C6 1.404(2)
C2 C3 1.381(2)
C3 C4 1.378(3)
C3 H3 0.9500
C4 C5 1.381(3)
C4 H4 0.9500
C5 C6 1.394(2)
C5 H5 0.9500
C6 C7 1.503(2)
C7 H7A 0.9900
C7 H7B 0.9900
C8 C9 1.527(3)
C8 C10 1.529(3)
C8 H8 1.0000
C9 H9A 0.9800
C9 H9B 0.9800
C9 H9C 0.9800
C10 H10A 0.9800
C10 H10B 0.9800
C10 H10C 0.9800
C11 C12 1.522(3)
C11 C13 1.527(3)
C11 H11 1.0000
C12 H12A 0.9800
C12 H12B 0.9800
C12 H12C 0.9800
C13 H13A 0.9800
C13 H13B 0.9800
C13 H13C 0.9800
C14 C16 1.531(3)
C14 C15 1.534(3)
C14 H14 1.0000
C15 H15A 0.9800
C15 H15B 0.9800
C15 H15C 0.9800
C16 H16A 0.9800
C16 H16B 0.9800
C16 H16C 0.9800
C17 C18 1.523(3)
C17 C19 1.532(3)
C17 H17 1.0000
C18 H18A 0.9800
C18 H18B 0.9800
C18 H18C 0.9800
C19 H19A 0.9800
C19 H19B 0.9800
C19 H19C 0.9800
C20 C21 1.446(2)
C21 H21A 0.9800
C21 H21B 0.9800
C21 H21C 0.9800
C22 C27 1.398(2)
C22 C23 1.398(3)
C23 C24 1.383(3)
C23 H23 0.9500
C24 C25 1.381(3)
C24 H24 0.9500
C25 C26 1.376(3)
C25 H25 0.9500
C26 C27 1.394(3)
C26 H26 0.9500
C27 H27 0.9500
C28 C33 1.398(2)
C28 C29 1.402(3)
C29 C30 1.382(3)
C29 H29 0.9500
C30 C31 1.384(3)
C30 H30 0.9500
C31 C32 1.375(3)
C31 H31 0.9500
C32 C33 1.392(3)
C32 H32 0.9500
C33 H33 0.9500
C34 C35 1.397(3)
C34 C39 1.403(3)
C35 C36 1.397(3)
C35 H35 0.9500
C36 C37 1.377(3)
C36 H36 0.9500
C37 C38 1.378(3)
C37 H37 0.9500
C38 C39 1.390(3)
C38 H38 0.9500
C39 H39 0.9500
C40 C45 1.395(3)
C40 C41 1.402(3)
C41 C42 1.384(3)
C41 H41 0.9500
C42 C43 1.385(3)
C42 H42 0.9500
C43 C44 1.380(3)
C43 H43 0.9500
C44 C45 1.386(3)
C44 H44 0.9500
C45 H45 0.9500

loop_
_geom_torsion_atom_site_label_1
_geom_torsion_atom_site_label_2
_geom_torsion_atom_site_label_3
_geom_torsion_atom_site_label_4
_geom_torsion
N1 Ni1 P1 O2 159.17(7)
C1 Ni1 P1 O2 -21.52(8)
P2 Ni1 P1 O2 -73.27(13)
N1 Ni1 P1 C8 -84.81(8)
C1 Ni1 P1 C8 94.50(8)
P2 Ni1 P1 C8 42.74(14)
N1 Ni1 P1 C11 38.40(8)
C1 Ni1 P1 C11 -142.29(8)
P2 Ni1 P1 C11 165.95(12)
N1 Ni1 P2 O1 157.74(7)
C1 Ni1 P2 O1 -22.26(7)
P1 Ni1 P2 O1 30.25(13)
N1 Ni1 P2 C17 45.29(9)
C1 Ni1 P2 C17 -134.71(8)
P1 Ni1 P2 C17 -82.20(13)
N1 Ni1 P2 C14 -84.87(9)
C1 Ni1 P2 C14 95.12(9)
P1 Ni1 P2 C14 147.64(12)
C17 P2 O1 C2 147.16(12)
C14 P2 O1 C2 -99.74(13)
Ni1 P2 O1 C2 23.94(12)
C8 P1 O2 C7 -140.35(13)
C11 P1 O2 C7 109.00(13)
Ni1 P1 O2 C7 -17.07(14)
C1 Ni1 N1 C20 -6(4)
P2 Ni1 N1 C20 -6(3)
P1 Ni1 N1 C20 166(3)
N1 Ni1 C1 C2 18.4(9)
P2 Ni1 C1 C2 18.33(13)
P1 Ni1 C1 C2 -153.20(13)
N1 Ni1 C1 C6 -160.7(8)
P2 Ni1 C1 C6 -160.74(15)
P1 Ni1 C1 C6 27.74(15)
C6 C1 C2 C3 -5.9(3)
Ni1 C1 C2 C3 174.91(15)
C6 C1 C2 O1 171.05(15)
Ni1 C1 C2 O1 -8.1(2)
P2 O1 C2 C3 164.74(14)
P2 O1 C2 C1 -12.5(2)
C1 C2 C3 C4 3.5(3)
O1 C2 C3 C4 -173.51(16)
C2 C3 C4 C5 0.5(3)
C3 C4 C5 C6 -1.8(3)
C4 C5 C6 C1 -0.8(3)
C4 C5 C6 C7 176.37(16)
C2 C1 C6 C5 4.4(2)
Ni1 C1 C6 C5 -176.50(12)
C2 C1 C6 C7 -172.66(15)
Ni1 C1 C6 C7 6.4(2)
P1 O2 C7 C6 60.23(18)
C5 C6 C7 O2 124.56(16)
C1 C6 C7 O2 -58.3(2)
O2 P1 C8 C9 68.48(16)
C11 P1 C8 C9 177.06(15)
Ni1 P1 C8 C9 -55.80(16)
O2 P1 C8 C10 -167.91(16)
C11 P1 C8 C10 -59.32(18)
Ni1 P1 C8 C10 67.82(17)
O2 P1 C11 C12 -70.25(15)
C8 P1 C11 C12 -176.44(15)
Ni1 P1 C11 C12 56.58(15)
O2 P1 C11 C13 54.65(16)
C8 P1 C11 C13 -51.54(17)
Ni1 P1 C11 C13 -178.53(13)
O1 P2 C14 C16 170.92(13)
C17 P2 C14 C16 -80.40(15)
Ni1 P2 C14 C16 54.17(15)
O1 P2 C14 C15 47.55(16)
C17 P2 C14 C15 156.23(15)
Ni1 P2 C14 C15 -69.20(16)
O1 P2 C17 C18 55.63(17)
C14 P2 C17 C18 -56.23(18)
Ni1 P2 C17 C18 170.05(14)
O1 P2 C17 C19 -69.59(14)
C14 P2 C17 C19 178.55(13)
Ni1 P2 C17 C19 44.83(15)
Ni1 N1 C20 C21 -102(10)
C40 B1 C22 C27 130.58(17)
C28 B1 C22 C27 13.6(2)
C34 B1 C22 C27 -107.01(18)
C40 B1 C22 C23 -51.7(2)
C28 B1 C22 C23 -168.66(15)
C34 B1 C22 C23 70.74(19)
C27 C22 C23 C24 -1.3(3)
B1 C22 C23 C24 -179.28(18)
C22 C23 C24 C25 0.3(3)
C23 C24 C25 C26 0.4(3)
C24 C25 C26 C27 -0.1(3)
C25 C26 C27 C22 -1.0(3)
C23 C22 C27 C26 1.6(3)
B1 C22 C27 C26 179.49(17)
C40 B1 C28 C33 106.44(18)
C22 B1 C28 C33 -133.37(16)
C34 B1 C28 C33 -16.8(2)
C40 B1 C28 C29 -70.05(19)
C22 B1 C28 C29 50.2(2)
C34 B1 C28 C29 166.75(15)
C33 C28 C29 C30 1.6(3)
B1 C28 C29 C30 178.39(17)
C28 C29 C30 C31 -1.8(3)
C29 C30 C31 C32 0.5(3)
C30 C31 C32 C33 1.0(3)
C31 C32 C33 C28 -1.2(3)
C29 C28 C33 C32 -0.1(2)
B1 C28 C33 C32 -176.73(16)
C40 B1 C34 C35 14.4(2)
C28 B1 C34 C35 133.09(18)
C22 B1 C34 C35 -106.49(19)
C40 B1 C34 C39 -168.45(15)
C28 B1 C34 C39 -49.7(2)
C22 B1 C34 C39 70.68(19)
C39 C34 C35 C36 2.0(3)
B1 C34 C35 C36 179.30(18)
C34 C35 C36 C37 -0.3(3)
C35 C36 C37 C38 -1.6(3)
C36 C37 C38 C39 1.7(3)
C37 C38 C39 C34 0.1(3)
C35 C34 C39 C38 -1.9(3)
B1 C34 C39 C38 -179.32(16)
C28 B1 C40 C45 99.48(19)
C22 B1 C40 C45 -21.0(2)
C34 B1 C40 C45 -138.40(18)
C28 B1 C40 C41 -76.1(2)
C22 B1 C40 C41 163.49(18)
C34 B1 C40 C41 46.1(2)
C45 C40 C41 C42 0.9(3)
B1 C40 C41 C42 176.8(2)
C40 C41 C42 C43 -0.9(4)
C41 C42 C43 C44 0.1(4)
C42 C43 C44 C45 0.6(4)
C43 C44 C45 C40 -0.7(4)
C41 C40 C45 C44 0.0(3)
B1 C40 C45 C44 -175.82(19)
